data_4344582
loop_
_publ_author_name
'Tang, Yingying'
'Guo, Wenbin'
'Xiang, Hongping'
'Zhang, Suyun'
'Yang, Ming'
'Cui, Meiyan'
'Wang, Nannan'
'He, Zhangzhen'

_publ_section_title
;
 Synthesis, Structure, and Magnetic Properties of A2Cu5(TeO3)(SO4)3(OH)4
 (A = Na, K): The First Compounds with a 1D Kagom\'e Strip Lattice.
;
_journal_issue 2
_journal_name_full 'Inorganic chemistry'
_journal_page_first 644
_journal_page_last 648
_journal_paper_doi 10.1021/acs.inorgchem.5b01889
_journal_volume 55
_journal_year 2016
_chemical_formula_moiety 'Cu5 K2 O19 S3 Te'
_chemical_formula_sum 'Cu5 K2 O19 S3 Te'
_chemical_formula_weight 923.73
_chemical_name_systematic
; 
 ? 
;
_space_group_IT_number 11
_symmetry_cell_setting monoclinic
_symmetry_space_group_name_Hall '-P 2yb'
_symmetry_space_group_name_H-M 'P 1 21/m 1'
_atom_sites_solution_hydrogens NONE
_atom_sites_solution_primary direct
_atom_sites_solution_secondary difmap
_audit_creation_method SHELXL-97
_cell_angle_alpha 90.00
_cell_angle_beta 111.352(8)
_cell_angle_gamma 90.00
_cell_formula_units_Z 2
_cell_length_a 7.4676(13)
_cell_length_b 12.1779(13)
_cell_length_c 9.3974(17)
_cell_measurement_reflns_used 1886
_cell_measurement_temperature 293(2)
_cell_measurement_theta_max 27.5011
_cell_measurement_theta_min 2.3270
_cell_volume 795.9(2)
_computing_cell_refinement 'CrystalClear (Rigaku Inc., 2008)'
_computing_data_collection 'CrystalClear (Rigaku Inc., 2008)'
_computing_data_reduction 'CrystalClear (Rigaku Inc., 2008)'
_computing_structure_refinement 'SHELXL-97 (Sheldrick, 1997)'
_computing_structure_solution 'SHELXS-97 (Sheldrick, 1990)'
_diffrn_ambient_temperature 293(2)
_diffrn_detector_area_resol_mean 14.6306
_diffrn_measured_fraction_theta_full 0.970
_diffrn_measured_fraction_theta_max 0.970
_diffrn_measurement_device_type CCD
_diffrn_measurement_method CCD_Profile_fitting
_diffrn_radiation_monochromator graphite
_diffrn_radiation_source 'fine-focus sealed tube'
_diffrn_radiation_type MoK\a
_diffrn_radiation_wavelength 0.71073
_diffrn_reflns_av_R_equivalents 0.0393
_diffrn_reflns_av_sigmaI/netI 0.0449
_diffrn_reflns_limit_h_max 9
_diffrn_reflns_limit_h_min -9
_diffrn_reflns_limit_k_max 15
_diffrn_reflns_limit_k_min -15
_diffrn_reflns_limit_l_max 10
_diffrn_reflns_limit_l_min -11
_diffrn_reflns_number 6137
_diffrn_reflns_theta_full 27.50
_diffrn_reflns_theta_max 27.50
_diffrn_reflns_theta_min 2.33
_exptl_absorpt_coefficient_mu 9.392
_exptl_absorpt_correction_T_max 1.0000
_exptl_absorpt_correction_T_min 0.7170
_exptl_absorpt_correction_type multi-scan
_exptl_crystal_colour yellowgreen
_exptl_crystal_density_diffrn 3.855
_exptl_crystal_density_method 'not measured'
_exptl_crystal_description Prism
_exptl_crystal_F_000 870
_exptl_crystal_size_max 0.2000
_exptl_crystal_size_mid 0.2000
_exptl_crystal_size_min 0.2000
_refine_diff_density_max 1.552
_refine_diff_density_min -1.095
_refine_diff_density_rms 0.218
_refine_ls_extinction_method none
_refine_ls_goodness_of_fit_ref 1.073
_refine_ls_hydrogen_treatment NONE
_refine_ls_matrix_type full
_refine_ls_number_parameters 151
_refine_ls_number_reflns 1861
_refine_ls_number_restraints 0
_refine_ls_restrained_S_all 1.073
_refine_ls_R_factor_all 0.0432
_refine_ls_R_factor_gt 0.0354
_refine_ls_shift/su_max 0.000
_refine_ls_shift/su_mean 0.000
_refine_ls_structure_factor_coef Fsqd
_refine_ls_weighting_details 'calc w=1/[\s^2^(Fo^2^)+(0.0348P)^2^+2.4004P] where P=(Fo^2^+2Fc^2^)/3'
_refine_ls_weighting_scheme calc
_refine_ls_wR_factor_gt 0.0793
_refine_ls_wR_factor_ref 0.0852
_reflns_number_gt 1621
_reflns_number_total 1917
_reflns_threshold_expression >2sigma(I)
_cod_data_source_file ic5b01889_si_002.cif
_cod_data_source_block 2
_cod_depositor_comments
;
The following automatic conversions were performed:

'_exptl_absorpt_correction_type' value 'Multi-scan' changed to
'multi-scan' according to
/usr/data/users/saulius/crontab/automatic-downloads/current/ACS/lib/dictionaries/cif_core.dic
dictionary named 'cif_core.dic' version 2.4.2 from 2011-04-26.

Automatic conversion script
Id: cif_fix_values 4268 2015-11-12 08:31:59Z antanas 
;
_cod_original_sg_symbol_H-M P21/m
_cod_database_code 4344582

loop_
_symmetry_equiv_pos_as_xyz
'x, y, z'
'-x, y+1/2, -z'
'-x, -y, -z'
'x, -y-1/2, z'

loop_
_atom_site_label
_atom_site_type_symbol
_atom_site_fract_x
_atom_site_fract_y
_atom_site_fract_z
_atom_site_U_iso_or_equiv
_atom_site_adp_type
_atom_site_occupancy
_atom_site_symmetry_multiplicity
_atom_site_calc_flag
_atom_site_refinement_flags
Te Te -0.29807(6) 0.2500 -0.08341(5) 0.00907(15) Uani 1 2 d S
Cu1 Cu -0.25058(9) 0.12415(4) 0.27056(8) 0.01064(18) Uani 1 1 d .
Cu2 Cu -0.76638(9) 0.13119(5) -0.28123(8) 0.01221(18) Uani 1 1 d .
Cu3 Cu -0.5000 0.0000 0.0000 0.0112(2) Uani 1 2 d S
S1 S -1.19181(17) 0.02309(10) -0.39757(15) 0.0097(3) Uani 1 1 d .
S2 S -0.7214(2) 0.2500 0.0750(2) 0.0106(4) Uani 1 2 d S
K1 K -0.5235(2) 0.2500 -0.5128(2) 0.0175(4) Uani 1 2 d S
K2 K 0.0000 0.0000 0.0000 0.0173(4) Uani 1 2 d S
O2 O -0.0935(7) 0.2500 0.3205(6) 0.0097(10) Uani 1 2 d S
O3 O -0.5925(5) 0.0074(2) -0.2165(4) 0.0080(8) Uani 1 1 d .
O5 O -0.9305(7) 0.2500 -0.3483(7) 0.0182(12) Uani 1 2 d S
O1 O -0.5512(7) 0.2500 -0.2268(6) 0.0115(11) Uani 1 2 d S
O4 O -0.3094(5) 0.1288(3) 0.0396(4) 0.0109(8) Uani 1 1 d .
O8 O -0.9781(5) 0.0184(3) -0.3142(5) 0.0137(8) Uani 1 1 d .
O11 O -0.7346(5) 0.1501(3) -0.0195(5) 0.0185(9) Uani 1 1 d .
O6 O -1.2398(5) 0.1122(3) -0.5125(4) 0.0128(8) Uani 1 1 d .
O9 O -0.5367(7) 0.2500 0.2053(6) 0.0168(12) Uani 1 2 d S
O10 O -1.2813(5) 0.0493(3) -0.2860(4) 0.0197(9) Uani 1 1 d .
O7 O -0.7441(5) 0.0823(3) -0.5288(5) 0.0182(8) Uani 1 1 d .
O12 O -0.8823(8) 0.2500 0.1281(7) 0.0290(15) Uani 1 2 d S

loop_
_atom_site_aniso_label
_atom_site_aniso_U_11
_atom_site_aniso_U_22
_atom_site_aniso_U_33
_atom_site_aniso_U_23
_atom_site_aniso_U_13
_atom_site_aniso_U_12
Te 0.0088(2) 0.0063(2) 0.0116(3) 0.000 0.00302(19) 0.000
Cu1 0.0134(3) 0.0066(3) 0.0107(4) -0.0006(2) 0.0030(3) -0.0018(2)
Cu2 0.0097(3) 0.0065(3) 0.0180(4) 0.0016(2) 0.0022(3) 0.0004(2)
Cu3 0.0127(5) 0.0104(4) 0.0088(5) 0.0003(3) 0.0017(4) -0.0036(3)
S1 0.0074(6) 0.0095(6) 0.0110(7) 0.0004(5) 0.0018(5) -0.0005(4)
S2 0.0114(8) 0.0125(8) 0.0101(10) 0.000 0.0066(7) 0.000
K1 0.0213(8) 0.0122(8) 0.0230(11) 0.000 0.0130(8) 0.000
K2 0.0137(8) 0.0194(8) 0.0181(10) 0.0054(6) 0.0051(7) 0.0015(6)
O2 0.009(2) 0.002(2) 0.013(3) 0.000 -0.001(2) 0.000
O3 0.0060(16) 0.0051(16) 0.010(2) 0.0003(13) -0.0003(15) 0.0004(12)
O5 0.017(3) 0.003(2) 0.029(3) 0.000 0.003(2) 0.000
O1 0.014(3) 0.007(2) 0.013(3) 0.000 0.004(2) 0.000
O4 0.0148(18) 0.0086(17) 0.008(2) 0.0007(13) 0.0033(15) -0.0004(13)
O8 0.0044(16) 0.0108(17) 0.024(2) 0.0007(15) 0.0025(16) 0.0003(12)
O11 0.023(2) 0.0122(18) 0.018(2) 0.0015(16) 0.0058(18) -0.0036(15)
O6 0.0162(18) 0.0109(17) 0.010(2) 0.0028(14) 0.0026(16) 0.0015(13)
O9 0.015(3) 0.019(3) 0.014(3) 0.000 0.002(2) 0.000
O10 0.0152(19) 0.028(2) 0.018(2) -0.0012(18) 0.0085(17) 0.0002(16)
O7 0.021(2) 0.0086(18) 0.021(2) -0.0022(15) 0.0032(17) -0.0067(14)
O12 0.020(3) 0.047(4) 0.031(4) 0.000 0.022(3) 0.000

loop_
_atom_type_symbol
_atom_type_description
_atom_type_scat_dispersion_real
_atom_type_scat_dispersion_imag
_atom_type_scat_source
Cu Cu 0.3201 1.2651 'International Tables Vol C Tables 4.2.6.8 and 6.1.1.4'
H H 0.0000 0.0000 'International Tables Vol C Tables 4.2.6.8 and 6.1.1.4'
K K 0.2009 0.2494 'International Tables Vol C Tables 4.2.6.8 and 6.1.1.4'
O O 0.0106 0.0060 'International Tables Vol C Tables 4.2.6.8 and 6.1.1.4'
S S 0.1246 0.1234 'International Tables Vol C Tables 4.2.6.8 and 6.1.1.4'
Te Te -0.5308 1.6751 'International Tables Vol C Tables 4.2.6.8 and 6.1.1.4'

loop_
_geom_angle_atom_site_label_1
_geom_angle_atom_site_label_2
_geom_angle_atom_site_label_3
_geom_angle
_geom_angle_site_symmetry_1
_geom_angle_site_symmetry_3
O1 Te O1 0.0(2) 1 .
O1 Te O4 100.41(14) 1 4_565
O1 Te O4 100.41(14) . 4_565
O1 Te O4 100.41(14) 1 .
O1 Te O4 100.41(14) . .
O4 Te O4 102.3(2) 4_565 .
O1 Te O4 100.41(14) 1 1
O1 Te O4 100.41(14) . 1
O4 Te O4 102.3(2) 4_565 1
O4 Te O4 0.0(3) . 1
O2 Cu1 O3 178.35(17) . 3_455
O2 Cu1 O6 90.87(18) . 1_656
O3 Cu1 O6 90.17(15) 3_455 1_656
O2 Cu1 O4 96.59(18) . .
O3 Cu1 O4 82.52(14) 3_455 .
O6 Cu1 O4 170.30(14) 1_656 .
O2 Cu1 O4 96.59(18) . 1
O3 Cu1 O4 82.52(14) 3_455 1
O6 Cu1 O4 170.30(14) 1_656 1
O4 Cu1 O4 0.0 . 1
O2 Cu1 O8 102.07(14) . 3_455
O3 Cu1 O8 76.63(13) 3_455 3_455
O6 Cu1 O8 90.66(14) 1_656 3_455
O4 Cu1 O8 93.82(14) . 3_455
O4 Cu1 O8 93.82(14) 1 3_455
O2 Cu1 O9 87.81(13) . .
O3 Cu1 O9 93.47(12) 3_455 .
O6 Cu1 O9 90.45(16) 1_656 .
O4 Cu1 O9 83.67(16) . .
O4 Cu1 O9 83.67(16) 1 .
O8 Cu1 O9 170.04(11) 3_455 .
O2 Cu1 Cu3 140.31(15) . .
O3 Cu1 Cu3 38.98(11) 3_455 .
O6 Cu1 Cu3 127.75(10) 1_656 .
O4 Cu1 Cu3 44.01(9) . .
O4 Cu1 Cu3 44.01(9) 1 .
O8 Cu1 Cu3 87.87(9) 3_455 .
O9 Cu1 Cu3 83.63(10) . .
O2 Cu1 Cu1 35.51(11) . 4_565
O3 Cu1 Cu1 145.65(9) 3_455 4_565
O6 Cu1 Cu1 94.14(10) 1_656 4_565
O4 Cu1 Cu1 88.41(9) . 4_565
O4 Cu1 Cu1 88.41(9) 1 4_565
O8 Cu1 Cu1 137.24(8) 3_455 4_565
O9 Cu1 Cu1 52.49(7) . 4_565
Cu3 Cu1 Cu1 120.696(12) . 4_565
O2 Cu1 Cu2 142.27(12) . 3_455
O3 Cu1 Cu2 36.60(9) 3_455 3_455
O6 Cu1 Cu2 84.78(10) 1_656 3_455
O4 Cu1 Cu2 93.00(9) . 3_455
O4 Cu1 Cu2 93.00(9) 1 3_455
O8 Cu1 Cu2 40.75(8) 3_455 3_455
O9 Cu1 Cu2 129.58(7) . 3_455
Cu3 Cu1 Cu2 61.518(17) . 3_455
Cu1 Cu1 Cu2 177.610(16) 4_565 3_455
O5 Cu2 O3 178.2(2) . .
O5 Cu2 O8 95.43(16) . .
O3 Cu2 O8 85.25(14) . .
O5 Cu2 O1 84.07(16) . 1
O3 Cu2 O1 95.43(14) . 1
O8 Cu2 O1 174.39(18) . 1
O5 Cu2 O1 84.07(16) . .
O3 Cu2 O1 95.43(14) . .
O8 Cu2 O1 174.39(18) . .
O1 Cu2 O1 0.0 1 .
O5 Cu2 O11 94.6(2) . .
O3 Cu2 O11 87.02(14) . .
O8 Cu2 O11 90.11(14) . .
O1 Cu2 O11 84.37(17) 1 .
O1 Cu2 O11 84.37(17) . .
O5 Cu2 O7 97.5(2) . 1
O3 Cu2 O7 80.81(14) . 1
O8 Cu2 O7 90.53(14) . 1
O1 Cu2 O7 95.08(16) 1 1
O1 Cu2 O7 95.08(16) . 1
O11 Cu2 O7 167.72(13) . 1
O5 Cu2 O7 97.5(2) . .
O3 Cu2 O7 80.81(14) . .
O8 Cu2 O7 90.53(14) . .
O1 Cu2 O7 95.08(16) 1 .
O1 Cu2 O7 95.08(16) . .
O11 Cu2 O7 167.72(13) . .
O7 Cu2 O7 0.00(16) 1 .
O5 Cu2 Cu2 38.63(13) . 4_565
O3 Cu2 Cu2 141.10(9) . 4_565
O8 Cu2 Cu2 132.55(10) . 4_565
O1 Cu2 Cu2 46.00(9) 1 4_565
O1 Cu2 Cu2 46.00(9) . 4_565
O11 Cu2 Cu2 84.48(9) . 4_565
O7 Cu2 Cu2 103.98(8) 1 4_565
O7 Cu2 Cu2 103.98(8) . 4_565
O5 Cu2 Cu3 146.11(18) . .
O3 Cu2 Cu3 35.42(11) . .
O8 Cu2 Cu3 90.21(10) . .
O1 Cu2 Cu3 87.16(12) 1 .
O1 Cu2 Cu3 87.16(12) . .
O11 Cu2 Cu3 51.89(9) . .
O7 Cu2 Cu3 115.84(9) 1 .
O7 Cu2 Cu3 115.84(9) . .
Cu2 Cu2 Cu3 120.922(12) 4_565 .
O5 Cu2 Cu1 143.67(13) . 3_455
O3 Cu2 Cu1 36.64(9) . 3_455
O8 Cu2 Cu1 49.43(10) . 3_455
O1 Cu2 Cu1 131.87(9) 1 3_455
O1 Cu2 Cu1 131.87(9) . 3_455
O11 Cu2 Cu1 94.32(9) . 3_455
O7 Cu2 Cu1 76.88(8) 1 3_455
O7 Cu2 Cu1 76.88(8) . 3_455
Cu2 Cu2 Cu1 177.610(16) 4_565 3_455
Cu3 Cu2 Cu1 56.856(16) . 3_455
O3 Cu3 O3 180.00(18) 3_455 .
O3 Cu3 O4 96.64(14) 3_455 3_455
O3 Cu3 O4 83.36(14) . 3_455
O3 Cu3 O4 83.36(14) 3_455 1
O3 Cu3 O4 96.64(14) . 1
O4 Cu3 O4 180.0(2) 3_455 1
O3 Cu3 O4 83.36(14) 3_455 .
O3 Cu3 O4 96.64(14) . .
O4 Cu3 O4 180.0(2) 3_455 .
O4 Cu3 O4 0.00(11) 1 .
O3 Cu3 O11 85.13(13) 3_455 3_455
O3 Cu3 O11 94.87(13) . 3_455
O4 Cu3 O11 82.85(13) 3_455 3_455
O4 Cu3 O11 97.15(13) 1 3_455
O4 Cu3 O11 97.15(13) . 3_455
O3 Cu3 O11 94.87(13) 3_455 .
O3 Cu3 O11 85.13(13) . .
O4 Cu3 O11 97.15(13) 3_455 .
O4 Cu3 O11 82.85(13) 1 .
O4 Cu3 O11 82.85(13) . .
O11 Cu3 O11 180.0(2) 3_455 .
O3 Cu3 Cu1 139.99(9) 3_455 3_455
O3 Cu3 Cu1 40.01(9) . 3_455
O4 Cu3 Cu1 43.83(10) 3_455 3_455
O4 Cu3 Cu1 136.17(10) 1 3_455
O4 Cu3 Cu1 136.17(10) . 3_455
O11 Cu3 Cu1 83.92(9) 3_455 3_455
O11 Cu3 Cu1 96.08(9) . 3_455
O3 Cu3 Cu1 40.01(9) 3_455 .
O3 Cu3 Cu1 139.99(9) . .
O4 Cu3 Cu1 136.17(10) 3_455 .
O4 Cu3 Cu1 43.83(10) 1 .
O4 Cu3 Cu1 43.83(10) . .
O11 Cu3 Cu1 96.08(9) 3_455 .
O11 Cu3 Cu1 83.92(9) . .
Cu1 Cu3 Cu1 180.00(3) 3_455 .
O3 Cu3 Cu2 143.71(9) 3_455 .
O3 Cu3 Cu2 36.29(9) . .
O4 Cu3 Cu2 92.96(10) 3_455 .
O4 Cu3 Cu2 87.04(10) 1 .
O4 Cu3 Cu2 87.04(10) . .
O11 Cu3 Cu2 130.87(9) 3_455 .
O11 Cu3 Cu2 49.13(9) . .
Cu1 Cu3 Cu2 61.626(19) 3_455 .
Cu1 Cu3 Cu2 118.374(19) . .
O3 Cu3 Cu2 36.29(9) 3_455 3_455
O3 Cu3 Cu2 143.71(9) . 3_455
O4 Cu3 Cu2 87.04(10) 3_455 3_455
O4 Cu3 Cu2 92.96(10) 1 3_455
O4 Cu3 Cu2 92.96(10) . 3_455
O11 Cu3 Cu2 49.13(9) 3_455 3_455
O11 Cu3 Cu2 130.87(9) . 3_455
Cu1 Cu3 Cu2 118.374(19) 3_455 3_455
Cu1 Cu3 Cu2 61.626(19) . 3_455
Cu2 Cu3 Cu2 180.00(3) . 3_455
O7 S1 O10 112.0(2) 3_354 .
O7 S1 O6 110.5(2) 3_354 .
O10 S1 O6 108.0(2) . .
O7 S1 O8 108.6(2) 3_354 .
O10 S1 O8 108.0(2) . .
O6 S1 O8 109.8(2) . .
O12 S2 O9 110.7(3) . .
O12 S2 O11 108.7(2) . .
O9 S2 O11 109.52(19) . .
O12 S2 O11 108.7(2) . 4_565
O9 S2 O11 109.52(19) . 4_565
O11 S2 O11 109.7(3) . 4_565
O7 K1 O7 103.91(18) 1 4_565
O7 K1 O9 98.76(12) 1 1_554
O7 K1 O9 98.76(12) 4_565 1_554
O7 K1 O6 166.02(12) 1 4_665
O7 K1 O6 89.54(11) 4_565 4_665
O9 K1 O6 75.02(12) 1_554 4_665
O7 K1 O6 89.54(11) 1 1_655
O7 K1 O6 166.02(12) 4_565 1_655
O9 K1 O6 75.02(12) 1_554 1_655
O6 K1 O6 76.81(15) 4_665 1_655
O7 K1 O1 77.64(11) 1 1
O7 K1 O1 77.64(11) 4_565 1
O9 K1 O1 174.00(17) 1_554 1
O6 K1 O1 109.54(12) 4_665 1
O6 K1 O1 109.54(12) 1_655 1
O7 K1 O10 143.56(13) 1 4_665
O7 K1 O10 69.07(11) 4_565 4_665
O9 K1 O10 117.52(10) 1_554 4_665
O6 K1 O10 45.33(10) 4_665 4_665
O6 K1 O10 102.32(11) 1_655 4_665
O1 K1 O10 65.92(9) 1 4_665
O7 K1 O10 69.07(11) 1 1_655
O7 K1 O10 143.56(13) 4_565 1_655
O9 K1 O10 117.52(10) 1_554 1_655
O6 K1 O10 102.32(11) 4_665 1_655
O6 K1 O10 45.33(10) 1_655 1_655
O1 K1 O10 65.92(9) 1 1_655
O10 K1 O10 95.06(14) 4_665 1_655
O11 K2 O11 180.0(2) 3_455 1_655
O11 K2 O10 95.76(11) 3_455 3_455
O11 K2 O10 84.24(11) 1_655 3_455
O11 K2 O10 84.24(11) 3_455 1_655
O11 K2 O10 95.76(11) 1_655 1_655
O10 K2 O10 180.0(2) 3_455 1_655
O11 K2 O4 74.13(10) 3_455 1
O11 K2 O4 105.87(10) 1_655 1
O10 K2 O4 110.06(10) 3_455 1
O10 K2 O4 69.94(10) 1_655 1
O11 K2 O4 105.87(10) 3_455 3
O11 K2 O4 74.13(10) 1_655 3
O10 K2 O4 69.94(10) 3_455 3
O10 K2 O4 110.06(10) 1_655 3
O4 K2 O4 180.00(17) 1 3
O11 K2 O8 114.23(10) 3_455 1_655
O11 K2 O8 65.77(10) 1_655 1_655
O10 K2 O8 131.51(10) 3_455 1_655
O10 K2 O8 48.49(10) 1_655 1_655
O4 K2 O8 114.22(9) 1 1_655
O4 K2 O8 65.78(9) 3 1_655
O11 K2 O8 65.77(10) 3_455 3_455
O11 K2 O8 114.23(10) 1_655 3_455
O10 K2 O8 48.49(10) 3_455 3_455
O10 K2 O8 131.51(10) 1_655 3_455
O4 K2 O8 65.78(9) 1 3_455
O4 K2 O8 114.22(9) 3 3_455
O8 K2 O8 180.00(18) 1_655 3_455
O11 K2 O12 45.82(12) 3_455 3_455
O11 K2 O12 134.18(12) 1_655 3_455
O10 K2 O12 99.22(13) 3_455 3_455
O10 K2 O12 80.78(13) 1_655 3_455
O4 K2 O12 115.25(11) 1 3_455
O4 K2 O12 64.75(11) 3 3_455
O8 K2 O12 79.20(12) 1_655 3_455
O8 K2 O12 100.80(12) 3_455 3_455
O11 K2 O12 134.18(12) 3_455 1_655
O11 K2 O12 45.82(12) 1_655 1_655
O10 K2 O12 80.78(13) 3_455 1_655
O10 K2 O12 99.22(13) 1_655 1_655
O4 K2 O12 64.75(11) 1 1_655
O4 K2 O12 115.25(11) 3 1_655
O8 K2 O12 100.80(12) 1_655 1_655
O8 K2 O12 79.20(12) 3_455 1_655
O12 K2 O12 180.0(2) 3_455 1_655
Cu1 O2 Cu1 109.0(2) . 4_565
Cu3 O3 Cu2 108.29(16) . .
Cu3 O3 Cu1 101.01(15) . 3_455
Cu2 O3 Cu1 106.76(16) . 3_455
Cu2 O5 Cu2 102.7(3) 4_565 .
O1 O1 Te 0(10) 1 .
O1 O1 Cu2 0(10) 1 .
Te O1 Cu2 131.34(14) . .
O1 O1 Cu2 0(10) 1 4_565
Te O1 Cu2 131.34(14) . 4_565
Cu2 O1 Cu2 87.99(18) . 4_565
O4 O4 Te 0(10) 1 .
O4 O4 Cu1 0(10) 1 .
Te O4 Cu1 128.81(17) . .
O4 O4 Cu3 0.00(19) 1 .
Te O4 Cu3 131.63(19) . .
Cu1 O4 Cu3 92.16(14) . .
S1 O8 Cu2 132.4(2) . .
S1 O8 Cu1 133.0(2) . 3_455
Cu2 O8 Cu1 89.82(13) . 3_455
S2 O11 Cu2 130.7(2) . .
S2 O11 Cu3 131.6(2) . .
Cu2 O11 Cu3 78.99(12) . .
S1 O6 Cu1 134.5(2) . 1_454
S2 O9 Cu1 131.1(2) . 4_565
S2 O9 Cu1 131.1(2) . .
Cu1 O9 Cu1 75.01(14) 4_565 .
O7 O7 S1 0(10) 1 3_354
O7 O7 Cu2 0(10) 1 .
S1 O7 Cu2 122.6(2) 3_354 .

loop_
_geom_bond_atom_site_label_1
_geom_bond_atom_site_label_2
_geom_bond_distance
_geom_bond_site_symmetry_2
Te O1 1.880(5) 1
Te O1 1.880(5) .
Te O4 1.895(3) 4_565
Te O4 1.895(3) .
Te O4 1.895(3) 1
Cu1 O2 1.883(3) .
Cu1 O3 1.940(3) 3_455
Cu1 O6 2.016(4) 1_656
Cu1 O4 2.053(4) .
Cu1 O4 2.053(4) 1
Cu1 O8 2.364(3) 3_455
Cu1 O9 2.517(4) .
Cu1 Cu3 2.9616(7) .
Cu1 Cu1 3.0652(11) 4_565
Cu1 Cu2 3.1122(9) 3_455
Cu2 O5 1.852(3) .
Cu2 O3 1.938(3) .
Cu2 O8 2.032(3) .
Cu2 O1 2.083(3) 1
Cu2 O1 2.083(3) .
Cu2 O11 2.395(4) .
Cu2 O7 2.465(4) 1
Cu2 O7 2.465(4) .
Cu2 Cu2 2.8938(12) 4_565
Cu2 Cu3 3.1090(7) .
Cu2 Cu1 3.1122(9) 3_455
Cu3 O3 1.898(4) 3_455
Cu3 O3 1.898(4) .
Cu3 O4 2.059(3) 3_455
Cu3 O4 2.059(3) 1
Cu3 O4 2.059(3) .
Cu3 O11 2.492(4) 3_455
Cu3 O11 2.492(4) .
Cu3 Cu1 2.9616(7) 3_455
Cu3 Cu2 3.1090(7) 3_455
S1 O7 1.454(4) 3_354
S1 O10 1.469(4) .
S1 O6 1.480(4) .
S1 O8 1.501(4) .
S2 O12 1.459(5) .
S2 O9 1.474(5) .
S2 O11 1.488(4) .
S2 O11 1.488(4) 4_565
K1 O7 2.594(4) 1
K1 O7 2.594(4) 4_565
K1 O9 2.615(6) 1_554
K1 O6 2.702(4) 4_665
K1 O6 2.702(4) 1_655
K1 O1 2.770(5) 1
K1 O10 3.314(4) 4_665
K1 O10 3.314(4) 1_655
K2 O11 2.751(4) 3_455
K2 O11 2.751(4) 1_655
K2 O10 2.808(4) 3_455
K2 O10 2.808(4) 1_655
K2 O4 2.926(3) 1
K2 O4 2.926(3) 3
K2 O8 3.024(4) 1_655
K2 O8 3.024(4) 3_455
K2 O12 3.274(2) 3_455
K2 O12 3.274(2) 1_655
O2 Cu1 1.883(3) 4_565
O3 Cu1 1.940(3) 3_455
O5 Cu2 1.852(3) 4_565
O1 O1 0.000(12) 1
O1 Cu2 2.083(3) 4_565
O4 O4 0.000(7) 1
O8 Cu1 2.364(3) 3_455
O6 Cu1 2.016(4) 1_454
O9 Cu1 2.517(4) 4_565
O7 O7 0.000(8) 1
O7 S1 1.454(4) 3_354
